data_2230120
loop_
_publ_author_name
'Akkurt, Mehmet'
'Y\?ilmaz, \"Ulk\"u'
'K\"u\,c\"ukbay, Hasan'
'B\"uy\"ukg\"ung\"or, Orhan'

_publ_section_title
;
 1,3-Bis(3-phenylpropyl)-1<i>H</i>-1,3-benzimidazole-2(3<i>H</i>)-selone
;
_journal_coeditor_code QM2004
_journal_issue 5
_journal_name_full 'Acta Crystallographica Section E'
_journal_page_first o1179
_journal_paper_doi 10.1107/S1600536811013985
_journal_volume 67
_journal_year 2011
_chemical_formula_iupac 'C25 H26 N2 Se'
_chemical_formula_moiety 'C25 H26 N2 Se'
_chemical_formula_sum 'C25 H26 N2 Se'
_chemical_formula_weight 433.44
_chemical_name_systematic
;
1,3-Bis(3-phenylpropyl)-1<i>H</i>-1,3-benzimidazole-2(3<i>H</i>)-selone
;
_space_group_IT_number 92
_symmetry_cell_setting tetragonal
_symmetry_space_group_name_Hall 'P 4abw 2nw'
_symmetry_space_group_name_H-M 'P 41 21 2'
_atom_sites_solution_hydrogens geom
_atom_sites_solution_primary direct
_atom_sites_solution_secondary difmap
_cell_angle_alpha 90
_cell_angle_beta 90
_cell_angle_gamma 90
_cell_formula_units_Z 4
_cell_length_a 10.5150(3)
_cell_length_b 10.5150(3)
_cell_length_c 19.8142(8)
_cell_measurement_reflns_used 20954
_cell_measurement_temperature 296(2)
_cell_measurement_theta_max 28.02
_cell_measurement_theta_min 1.94
_cell_volume 2190.76(13)
_computing_cell_refinement 'X-AREA (Stoe & Cie, 2002)'
_computing_data_collection 'X-AREA (Stoe & Cie, 2002)'
_computing_data_reduction 'X-RED32 (Stoe & Cie, 2002)'
_computing_molecular_graphics 'ORTEP-3 (Farrugia, 1997)'
_computing_publication_material 'WinGX (Farrugia, 1999)'
_computing_structure_refinement 'SHELXL97 (Sheldrick, 2008)'
_computing_structure_solution 'SIR97 (Altomare <i>et al.</i>,  1999)'
_diffrn_ambient_temperature 296(2)
_diffrn_detector_area_resol_mean 6.67
_diffrn_measured_fraction_theta_full 0.999
_diffrn_measured_fraction_theta_max 0.999
_diffrn_measurement_device '2-circle goniometer'
_diffrn_measurement_device_type 'Stowe IPDS 2'
_diffrn_measurement_method \w
_diffrn_radiation_monochromator 'plane graphite'
_diffrn_radiation_type 'Mo K\a'
_diffrn_radiation_wavelength 0.71073
_diffrn_reflns_av_R_equivalents 0.0553
_diffrn_reflns_av_sigmaI/netI 0.0274
_diffrn_reflns_limit_h_max 13
_diffrn_reflns_limit_h_min -13
_diffrn_reflns_limit_k_max 13
_diffrn_reflns_limit_k_min -13
_diffrn_reflns_limit_l_max 25
_diffrn_reflns_limit_l_min -25
_diffrn_reflns_number 16780
_diffrn_reflns_reduction_process
;
;
_diffrn_reflns_theta_full 27.53
_diffrn_reflns_theta_max 27.53
_diffrn_reflns_theta_min 2.19
_exptl_absorpt_coefficient_mu 1.726
_exptl_absorpt_correction_T_max 0.408
_exptl_absorpt_correction_T_min 0.322
_exptl_absorpt_correction_type integration
_exptl_absorpt_process_details '(X-RED32; Stoe & Cie, 2002)'
_exptl_crystal_colour colourless
_exptl_crystal_density_diffrn 1.314
_exptl_crystal_density_method 'Not Measured'
_exptl_crystal_description block
_exptl_crystal_F_000 896
_exptl_crystal_size_max 0.680
_exptl_crystal_size_mid 0.583
_exptl_crystal_size_min 0.520
_refine_diff_density_max 0.169
_refine_diff_density_min -0.237
_refine_ls_abs_structure_details 'Flack (1983), 1003 Freidel pairs'
_refine_ls_abs_structure_Flack 0.004(12)
_refine_ls_extinction_method none
_refine_ls_goodness_of_fit_ref 1.067
_refine_ls_hydrogen_treatment constr
_refine_ls_matrix_type full
_refine_ls_number_parameters 128
_refine_ls_number_reflns 2531
_refine_ls_number_restraints 0
_refine_ls_restrained_S_all 1.067
_refine_ls_R_factor_all 0.0397
_refine_ls_R_factor_gt 0.0317
_refine_ls_shift/su_max 0.000
_refine_ls_shift/su_mean 0.000
_refine_ls_structure_factor_coef Fsqd
_refine_ls_weighting_details 'calc w=1/[\s^2^(Fo^2^)+(0.0285P)^2^+0.3345P] where P=(Fo^2^+2Fc^2^)/3'
_refine_ls_weighting_scheme calc
_refine_ls_wR_factor_gt 0.0641
_refine_ls_wR_factor_ref 0.0664
_reflns_number_gt 2225
_reflns_number_total 2531
_reflns_threshold_expression I>2\s(I)
_cod_data_source_file qm2004.cif
_cod_data_source_block I
_cod_database_code 2230120
_cod_database_fobs_code 2230120

loop_
_symmetry_equiv_pos_site_id
_symmetry_equiv_pos_as_xyz
1 x,y,z
2 1/2-y,1/2+x,1/4+z
3 -x,-y,1/2+z
4 1/2+y,1/2-x,3/4+z
5 1/2+x,1/2-y,3/4-z
6 y,x,-z
7 1/2-x,1/2+y,1/4-z
8 -y,-x,1/2-z

loop_
_atom_site_aniso_label
_atom_site_aniso_U_11
_atom_site_aniso_U_22
_atom_site_aniso_U_33
_atom_site_aniso_U_12
_atom_site_aniso_U_13
_atom_site_aniso_U_23
Se1 0.05860(10) 0.05860(10) 0.0515(2) -0.0076(2) 0.00100(10) -0.00100(10)
N1 0.0503(9) 0.0574(10) 0.0382(8) 0.0010(9) -0.0077(7) 0.0101(8)
C1 0.070(2) 0.097(2) 0.113(2) -0.0031(16) -0.0375(17) 0.0133(19)
C2 0.063(2) 0.135(4) 0.151(4) 0.003(2) -0.040(2) 0.024(3)
C3 0.064(2) 0.127(3) 0.108(3) 0.021(2) -0.0043(18) 0.044(2)
C4 0.086(3) 0.088(2) 0.130(3) 0.0157(19) -0.001(2) 0.018(2)
C5 0.0574(16) 0.087(2) 0.116(2) -0.0015(16) -0.0133(16) 0.005(2)
C6 0.0501(13) 0.0737(17) 0.0540(13) -0.0025(12) -0.0056(11) 0.0214(12)
C7 0.0573(14) 0.0798(18) 0.0498(12) 0.0021(13) -0.0118(11) 0.0089(12)
C8 0.0570(15) 0.0762(16) 0.0429(11) 0.0077(12) -0.0055(9) 0.0103(10)
C9 0.0543(12) 0.0730(15) 0.0358(9) 0.0014(13) -0.0081(9) 0.0081(12)
C10 0.0517(10) 0.0517(10) 0.0389(13) 0.0066(13) -0.0040(10) 0.0040(10)
C11 0.0520(14) 0.0536(13) 0.0467(11) 0.0019(11) -0.0064(9) 0.0096(10)
C12 0.0673(16) 0.0664(16) 0.0689(15) -0.0040(12) -0.0058(13) 0.0236(13)
C13 0.075(2) 0.0690(19) 0.100(2) -0.0168(17) -0.0071(16) 0.0207(16)

loop_
_atom_site_type_symbol
_atom_site_label
_atom_site_fract_x
_atom_site_fract_y
_atom_site_fract_z
_atom_site_U_iso_or_equiv
_atom_site_thermal_displace_type
_atom_site_calc_flag
_atom_site_refinement_flags
_atom_site_occupancy
_atom_site_disorder_assembly
_atom_site_disorder_group
Se Se1 0.35581(2) 0.35581(2) 0.50000 0.05630(10) Uani d S 1.000 . .
N N1 0.20501(16) 0.15139(19) 0.55133(8) 0.0486(5) Uani d . 1.000 . .
C C1 0.6763(3) 0.0124(4) 0.71439(17) 0.0933(12) Uani d . 1.000 . .
C C2 0.7825(3) -0.0624(5) 0.7188(2) 0.116(2) Uani d . 1.000 . .
C C3 0.7813(3) -0.1823(4) 0.69632(19) 0.0997(16) Uani d . 1.000 . .
C C4 0.6739(4) -0.2301(4) 0.6684(2) 0.1013(16) Uani d . 1.000 . .
C C5 0.5668(3) -0.1541(3) 0.66230(17) 0.0868(11) Uani d . 1.000 . .
C C6 0.5656(2) -0.0317(3) 0.68586(12) 0.0593(8) Uani d . 1.000 . .
C C7 0.4485(2) 0.0505(3) 0.68283(11) 0.0623(9) Uani d . 1.000 . .
C C8 0.3849(2) 0.0578(3) 0.61434(11) 0.0587(8) Uani d . 1.000 . .
C C9 0.2714(2) 0.1457(3) 0.61606(10) 0.0544(7) Uani d . 1.000 . .
C C10 0.2329(2) 0.2329(2) 0.50000 0.0474(6) Uani d S 1.000 . .
C C11 0.1061(2) 0.0716(2) 0.53275(11) 0.0508(7) Uani d . 1.000 . .
C C12 0.0438(3) -0.0248(3) 0.56674(13) 0.0675(9) Uani d . 1.000 . .
C C13 -0.0536(3) -0.0863(3) 0.53297(16) 0.0813(11) Uani d . 1.000 . .
H H1 0.67910 0.09500 0.73110 0.1120 Uiso c R 1.000 . .
H H2 0.85650 -0.02940 0.73770 0.1390 Uiso c R 1.000 . .
H H3 0.85380 -0.23260 0.69990 0.1200 Uiso c R 1.000 . .
H H4 0.67210 -0.31380 0.65320 0.1220 Uiso c R 1.000 . .
H H5 0.49430 -0.18690 0.64180 0.1040 Uiso c R 1.000 . .
H H7A 0.47150 0.13590 0.69670 0.0750 Uiso c R 1.000 . .
H H7B 0.38720 0.01830 0.71520 0.0750 Uiso c R 1.000 . .
H H8A 0.44560 0.08840 0.58120 0.0700 Uiso c R 1.000 . .
H H8B 0.35770 -0.02650 0.60080 0.0700 Uiso c R 1.000 . .
H H9A 0.21270 0.11680 0.65050 0.0650 Uiso c R 1.000 . .
H H9B 0.29950 0.23050 0.62830 0.0650 Uiso c R 1.000 . .
H H12 0.06640 -0.04730 0.61050 0.0810 Uiso c R 1.000 . .
H H13 -0.09810 -0.15080 0.55470 0.0980 Uiso c R 1.000 . .

loop_
_atom_type_symbol
_atom_type_description
_atom_type_scat_dispersion_real
_atom_type_scat_dispersion_imag
_atom_type_scat_source
C C 0.0033 0.0016 ' International Tables Vol C Tables 4.2.6.8 and 6.1.1.4'
H H 0.0000 0.0000 ' International Tables Vol C Tables 4.2.6.8 and 6.1.1.4'
N N 0.0061 0.0033 ' International Tables Vol C Tables 4.2.6.8 and 6.1.1.4'
Se Se -0.0929 2.2259 ' International Tables Vol C Tables 4.2.6.8 and 6.1.1.4'

loop_
_geom_angle_atom_site_label_1
_geom_angle_atom_site_label_2
_geom_angle_atom_site_label_3
_geom_angle_site_symmetry_1
_geom_angle_site_symmetry_2
_geom_angle_site_symmetry_3
_geom_angle
_geom_angle_publ_flag
C9 N1 C10 . . . 125.33(18) no
C9 N1 C11 . . . 124.52(19) no
C10 N1 C11 . . . 110.13(16) no
C2 C1 C6 . . . 121.6(4) no
C1 C2 C3 . . . 120.9(3) no
C2 C3 C4 . . . 119.6(3) no
C3 C4 C5 . . . 119.9(4) no
C4 C5 C6 . . . 121.3(3) no
C1 C6 C5 . . . 116.7(3) no
C1 C6 C7 . . . 121.0(3) no
C5 C6 C7 . . . 122.3(2) no
C6 C7 C8 . . . 115.2(2) no
C7 C8 C9 . . . 111.1(2) no
N1 C9 C8 . . . 112.51(19) no
Se1 C10 N1 . . . 126.67(11) no
Se1 C10 N1 . . 6_556 126.67(11) no
N1 C10 N1 . . 6_556 106.66(17) no
N1 C11 C12 . . . 132.1(2) no
N1 C11 C11 . . 6_556 106.54(18) no
C11 C11 C12 6_556 . . 121.4(2) no
C11 C12 C13 . . . 117.3(2) no
C12 C13 C13 . . 6_556 121.4(3) no
C2 C1 H1 . . . 119.00 no
C6 C1 H1 . . . 119.00 no
C1 C2 H2 . . . 120.00 no
C3 C2 H2 . . . 120.00 no
C2 C3 H3 . . . 120.00 no
C4 C3 H3 . . . 120.00 no
C3 C4 H4 . . . 120.00 no
C5 C4 H4 . . . 120.00 no
C4 C5 H5 . . . 119.00 no
C6 C5 H5 . . . 119.00 no
C6 C7 H7A . . . 108.00 no
C6 C7 H7B . . . 108.00 no
C8 C7 H7A . . . 108.00 no
C8 C7 H7B . . . 108.00 no
H7A C7 H7B . . . 108.00 no
C7 C8 H8A . . . 109.00 no
C7 C8 H8B . . . 109.00 no
C9 C8 H8A . . . 109.00 no
C9 C8 H8B . . . 109.00 no
H8A C8 H8B . . . 108.00 no
N1 C9 H9A . . . 109.00 no
N1 C9 H9B . . . 109.00 no
C8 C9 H9A . . . 109.00 no
C8 C9 H9B . . . 109.00 no
H9A C9 H9B . . . 108.00 no
C11 C12 H12 . . . 121.00 no
C13 C12 H12 . . . 121.00 no
C12 C13 H13 . . . 119.00 no
C13 C13 H13 6_556 . . 119.00 no

loop_
_geom_bond_atom_site_label_1
_geom_bond_atom_site_label_2
_geom_bond_site_symmetry_1
_geom_bond_site_symmetry_2
_geom_bond_distance
_geom_bond_publ_flag
Se1 C10 . . 1.828(2) no
N1 C9 . . 1.462(3) no
N1 C10 . . 1.362(2) no
N1 C11 . . 1.386(3) no
C1 C2 . . 1.369(5) no
C1 C6 . . 1.375(4) no
C2 C3 . . 1.337(7) no
C3 C4 . . 1.354(5) no
C4 C5 . . 1.386(5) no
C5 C6 . . 1.369(4) no
C6 C7 . . 1.506(4) no
C7 C8 . . 1.515(3) no
C8 C9 . . 1.510(4) no
C11 C12 . . 1.382(4) no
C11 C11 . 6_556 1.396(3) no
C12 C13 . . 1.384(4) no
C13 C13 . 6_556 1.394(4) no
C1 H1 . . 0.9300 no
C2 H2 . . 0.9300 no
C3 H3 . . 0.9300 no
C4 H4 . . 0.9300 no
C5 H5 . . 0.9300 no
C7 H7A . . 0.9700 no
C7 H7B . . 0.9700 no
C8 H8A . . 0.9700 no
C8 H8B . . 0.9700 no
C9 H9A . . 0.9700 no
C9 H9B . . 0.9700 no
C12 H12 . . 0.9300 no
C13 H13 . . 0.9300 no

loop_
_geom_hbond_atom_site_label_D
_geom_hbond_atom_site_label_H
_geom_hbond_atom_site_label_A
_geom_hbond_site_symmetry_A
_geom_hbond_distance_DH
_geom_hbond_distance_HA
_geom_hbond_distance_DA
_geom_hbond_angle_DHA
_geom_hbond_publ_flag
C9 H9B Se1 . 0.97 2.92 3.310(3) 105 ?

loop_
_geom_torsion_atom_site_label_1
_geom_torsion_atom_site_label_2
_geom_torsion_atom_site_label_3
_geom_torsion_atom_site_label_4
_geom_torsion_site_symmetry_1
_geom_torsion_site_symmetry_2
_geom_torsion_site_symmetry_3
_geom_torsion_site_symmetry_4
_geom_torsion
_geom_torsion_publ_flag
C11 N1 C10 Se1 . . . . -179.91(16) no
C9 N1 C10 N1 . . . 6_556 178.5(2) no
C11 N1 C10 N1 . . . 6_556 0.1(2) no
C9 N1 C11 C12 . . . . 2.2(4) no
C10 N1 C11 C12 . . . . -179.4(3) no
C9 N1 C11 C11 . . . 6_556 -178.7(2) no
C10 N1 C11 C11 . . . 6_556 -0.2(2) no
C9 N1 C10 Se1 . . . . -1.5(3) no
C10 N1 C9 C8 . . . . -88.2(3) no
C11 N1 C9 C8 . . . . 90.0(3) no
C6 C1 C2 C3 . . . . -1.1(6) no
C2 C1 C6 C5 . . . . 0.2(5) no
C2 C1 C6 C7 . . . . 178.5(3) no
C1 C2 C3 C4 . . . . 0.5(6) no
C2 C3 C4 C5 . . . . 1.0(6) no
C3 C4 C5 C6 . . . . -2.0(6) no
C4 C5 C6 C1 . . . . 1.3(5) no
C4 C5 C6 C7 . . . . -177.0(3) no
C1 C6 C7 C8 . . . . 130.7(3) no
C5 C6 C7 C8 . . . . -51.1(4) no
C6 C7 C8 C9 . . . . -178.1(2) no
C7 C8 C9 N1 . . . . -177.9(2) no
N1 C11 C12 C13 . . . . 179.5(3) no
C11 C11 C12 C13 6_556 . . . 0.5(4) no
N1 C11 C11 N1 . . 6_556 6_556 0.3(2) no
N1 C11 C11 C12 . . 6_556 6_556 179.6(2) no
C12 C11 C11 N1 . . 6_556 6_556 179.6(2) no
C12 C11 C11 C12 . . 6_556 6_556 -1.2(4) no
C11 C12 C13 C13 . . . 6_556 0.9(5) no
C12 C13 C13 C12 . . 6_556 6_556 -1.6(5) no
